data_2231075
loop_
_publ_author_name
'Qian, Hui-Fen'
'Huang, Wei'

_publ_section_title
;
 2-Amino-6-nitro-1,3-benzothiazol-3-ium hydrogen sulfate
;
_journal_coeditor_code FF2020
_journal_issue 8
_journal_name_full 'Acta Crystallographica Section E'
_journal_page_first o2044
_journal_paper_doi 10.1107/S1600536811027620
_journal_volume 67
_journal_year 2011
_chemical_formula_iupac 'C7 H6 N3 O2 S +, H S O4 -'
_chemical_formula_moiety 'C7 H6 N3 O2 S +, H O4 S -'
_chemical_formula_sum 'C7 H7 N3 O6 S2'
_chemical_formula_weight 293.28
_chemical_name_systematic
;
2-Amino-6-nitro-1,3-benzothiazol-3-ium hydrogen sulfate
;
_space_group_IT_number 14
_symmetry_cell_setting monoclinic
_symmetry_space_group_name_Hall '-P 2yn'
_symmetry_space_group_name_H-M 'P 1 21/n 1'
_atom_sites_solution_hydrogens geom
_atom_sites_solution_primary direct
_atom_sites_solution_secondary difmap
_audit_creation_method SHELXL-97
_cell_angle_alpha 90.00
_cell_angle_beta 108.584(10)
_cell_angle_gamma 90.00
_cell_formula_units_Z 4
_cell_length_a 7.849(6)
_cell_length_b 16.219(12)
_cell_length_c 9.191(7)
_cell_measurement_reflns_used 2618
_cell_measurement_temperature 291(2)
_cell_measurement_theta_max 27.984
_cell_measurement_theta_min 2.338
_cell_volume 1109.0(15)
_computing_cell_refinement 'SAINT (Bruker, 2000)'
_computing_data_collection 'SMART (Bruker, 2000)'
_computing_data_reduction 'SAINT (Bruker, 2000)'
_computing_molecular_graphics 'SHELXTL (Sheldrick, 2008)'
_computing_publication_material 'SHELXTL (Sheldrick, 2008)'
_computing_structure_refinement 'SHELXTL (Sheldrick, 2008)'
_computing_structure_solution 'SHELXTL (Sheldrick, 2008)'
_diffrn_ambient_temperature 291(2)
_diffrn_measured_fraction_theta_full 0.999
_diffrn_measured_fraction_theta_max 0.999
_diffrn_measurement_device_type 'Bruker 1K CCD area-detector'
_diffrn_measurement_method '\f and \w'
_diffrn_radiation_monochromator graphite
_diffrn_radiation_source 'fine-focus sealed tube'
_diffrn_radiation_type MoK\a
_diffrn_radiation_wavelength 0.71073
_diffrn_reflns_av_R_equivalents 0.0969
_diffrn_reflns_av_sigmaI/netI 0.0611
_diffrn_reflns_limit_h_max 6
_diffrn_reflns_limit_h_min -9
_diffrn_reflns_limit_k_max 18
_diffrn_reflns_limit_k_min -19
_diffrn_reflns_limit_l_max 10
_diffrn_reflns_limit_l_min -8
_diffrn_reflns_number 5436
_diffrn_reflns_theta_full 25.01
_diffrn_reflns_theta_max 25.01
_diffrn_reflns_theta_min 2.51
_diffrn_standards_decay_% 0
_diffrn_standards_interval_count 0
_diffrn_standards_interval_time 0
_diffrn_standards_number 0
_exptl_absorpt_coefficient_mu 0.506
_exptl_absorpt_correction_T_max 0.9418
_exptl_absorpt_correction_T_min 0.9234
_exptl_absorpt_correction_type multi-scan
_exptl_absorpt_process_details '(SADABS; Bruker, 2000)'
_exptl_crystal_colour colourless
_exptl_crystal_density_diffrn 1.757
_exptl_crystal_density_method 'not measured'
_exptl_crystal_description block
_exptl_crystal_F_000 600
_exptl_crystal_size_max 0.16
_exptl_crystal_size_mid 0.14
_exptl_crystal_size_min 0.12
_refine_diff_density_max 0.523
_refine_diff_density_min -0.601
_refine_ls_extinction_method none
_refine_ls_goodness_of_fit_ref 0.982
_refine_ls_hydrogen_treatment constr
_refine_ls_matrix_type full
_refine_ls_number_parameters 163
_refine_ls_number_reflns 1958
_refine_ls_number_restraints 0
_refine_ls_restrained_S_all 0.982
_refine_ls_R_factor_all 0.0681
_refine_ls_R_factor_gt 0.0606
_refine_ls_shift/su_max 0.000
_refine_ls_shift/su_mean 0.000
_refine_ls_structure_factor_coef Fsqd
_refine_ls_weighting_details 'calc w=1/[\s^2^(Fo^2^)+(0.1126P)^2^] where P=(Fo^2^+2Fc^2^)/3'
_refine_ls_weighting_scheme calc
_refine_ls_wR_factor_gt 0.1510
_refine_ls_wR_factor_ref 0.1586
_reflns_number_gt 1586
_reflns_number_total 1958
_reflns_threshold_expression I>2sigma(I)
_cod_data_source_file ff2020.cif
_cod_data_source_block I
_cod_original_cell_volume 1109.0(14)
_cod_original_sg_symbol_H-M 'P 21/n'
_cod_database_code 2231075
_cod_database_fobs_code 2231075

loop_
_symmetry_equiv_pos_as_xyz
'x, y, z'
'-x+1/2, y+1/2, -z+1/2'
'-x, -y, -z'
'x-1/2, -y-1/2, z-1/2'

loop_
_atom_site_type_symbol
_atom_site_label
_atom_site_fract_x
_atom_site_fract_y
_atom_site_fract_z
_atom_site_U_iso_or_equiv
_atom_site_adp_type
_atom_site_calc_flag
_atom_site_refinement_flags
_atom_site_occupancy
_atom_site_symmetry_multiplicity
C C1 0.7190(4) 0.12918(17) 0.4541(3) 0.0400(7) Uani d . 1 1
C C2 0.7416(4) -0.00938(16) 0.5027(3) 0.0379(7) Uani d . 1 1
C C3 0.7086(5) -0.09352(18) 0.4792(4) 0.0483(8) Uani d . 1 1
H H3 0.6294 -0.1131 0.3874 0.058 Uiso calc R 1 1
C C4 0.7959(5) -0.14661(19) 0.5950(4) 0.0501(8) Uani d . 1 1
H H4 0.7790 -0.2032 0.5815 0.060 Uiso calc R 1 1
C C5 0.9089(4) -0.11571(17) 0.7315(4) 0.0427(7) Uani d . 1 1
C C6 0.9441(4) -0.03251(17) 0.7588(3) 0.0427(7) Uani d . 1 1
H H6 1.0207 -0.0132 0.8520 0.051 Uiso calc R 1 1
C C7 0.8588(4) 0.02045(17) 0.6393(3) 0.0387(7) Uani d . 1 1
N N1 0.6668(3) 0.05352(15) 0.4010(3) 0.0412(6) Uani d . 1 1
H H1A 0.5927 0.0447 0.3107 0.049 Uiso calc R 1 1
N N2 0.6630(4) 0.19655(15) 0.3774(3) 0.0524(8) Uani d . 1 1
H H2A 0.5874 0.1941 0.2861 0.063 Uiso calc R 1 1
H H2B 0.7014 0.2436 0.4178 0.063 Uiso calc R 1 1
N N3 0.9911(4) -0.17264(18) 0.8562(3) 0.0538(7) Uani d . 1 1
O O1 1.0531(3) -0.14566(16) 0.9864(3) 0.0651(7) Uani d . 1 1
O O2 0.9914(5) -0.24573(18) 0.8252(3) 0.0885(10) Uani d . 1 1
O O3 0.4172(3) 0.88694(13) 1.0011(3) 0.0602(7) Uani d . 1 1
H H3A 0.3934 0.9305 1.0357 0.090 Uiso calc R 1 1
O O4 0.6040(3) 0.96348(13) 0.8861(2) 0.0479(6) Uani d . 1 1
O O5 0.7360(3) 0.90117(14) 1.1335(3) 0.0607(7) Uani d . 1 1
O O6 0.6226(3) 0.81597(13) 0.9086(3) 0.0549(7) Uani d . 1 1
S S1 0.87176(11) 0.12757(5) 0.63686(9) 0.0506(3) Uani d . 1 1
S S2 0.60859(9) 0.89227(4) 0.98544(8) 0.0401(3) Uani d . 1 1

loop_
_atom_site_aniso_label
_atom_site_aniso_U_11
_atom_site_aniso_U_22
_atom_site_aniso_U_33
_atom_site_aniso_U_12
_atom_site_aniso_U_13
_atom_site_aniso_U_23
C1 0.0477(16) 0.0359(15) 0.0280(16) -0.0021(12) 0.0003(13) 0.0006(12)
C2 0.0509(16) 0.0330(14) 0.0274(15) -0.0023(12) 0.0092(13) 0.0000(11)
C3 0.067(2) 0.0398(16) 0.0321(16) -0.0075(15) 0.0077(14) -0.0101(13)
C4 0.072(2) 0.0347(15) 0.0430(19) 0.0010(15) 0.0172(16) 0.0014(14)
C5 0.0461(16) 0.0434(17) 0.0365(17) 0.0047(13) 0.0103(14) 0.0073(13)
C6 0.0451(16) 0.0452(16) 0.0315(16) -0.0033(13) 0.0034(13) 0.0035(13)
C7 0.0449(15) 0.0351(15) 0.0312(15) -0.0024(12) 0.0053(12) -0.0006(11)
N1 0.0530(14) 0.0383(13) 0.0239(12) -0.0053(11) 0.0005(10) -0.0023(10)
N2 0.0697(18) 0.0341(13) 0.0363(15) -0.0036(12) -0.0073(13) -0.0003(11)
N3 0.0579(16) 0.0541(17) 0.0479(19) 0.0046(13) 0.0149(14) 0.0168(14)
O1 0.0650(15) 0.0766(18) 0.0433(16) -0.0019(13) 0.0025(12) 0.0191(13)
O2 0.131(3) 0.0496(15) 0.073(2) 0.0216(16) 0.0161(17) 0.0176(14)
O3 0.0525(14) 0.0479(13) 0.081(2) -0.0029(10) 0.0230(14) -0.0050(12)
O4 0.0656(14) 0.0382(11) 0.0354(12) 0.0087(10) 0.0099(10) 0.0037(9)
O5 0.0633(15) 0.0678(16) 0.0346(13) -0.0024(11) -0.0077(11) -0.0017(11)
O6 0.0696(15) 0.0379(12) 0.0450(14) 0.0118(10) 0.0013(11) -0.0044(10)
S1 0.0641(6) 0.0364(5) 0.0329(5) -0.0078(3) -0.0104(4) -0.0014(3)
S2 0.0452(5) 0.0362(5) 0.0297(5) 0.0029(3) -0.0010(4) -0.0023(3)

loop_
_atom_type_symbol
_atom_type_description
_atom_type_scat_dispersion_real
_atom_type_scat_dispersion_imag
_atom_type_scat_source
C C 0.0033 0.0016 'International Tables Vol C Tables 4.2.6.8 and 6.1.1.4'
H H 0.0000 0.0000 'International Tables Vol C Tables 4.2.6.8 and 6.1.1.4'
N N 0.0061 0.0033 'International Tables Vol C Tables 4.2.6.8 and 6.1.1.4'
O O 0.0106 0.0060 'International Tables Vol C Tables 4.2.6.8 and 6.1.1.4'
S S 0.1246 0.1234 'International Tables Vol C Tables 4.2.6.8 and 6.1.1.4'

loop_
_geom_angle_atom_site_label_1
_geom_angle_atom_site_label_2
_geom_angle_atom_site_label_3
_geom_angle
N2 C1 N1 124.2(3)
N2 C1 S1 123.5(2)
N1 C1 S1 112.3(2)
N1 C2 C7 111.8(2)
N1 C2 C3 126.9(3)
C7 C2 C3 121.3(3)
C4 C3 C2 118.2(3)
C4 C3 H3 120.9
C2 C3 H3 120.9
C3 C4 C5 119.7(3)
C3 C4 H4 120.2
C5 C4 H4 120.2
C4 C5 C6 123.5(3)
C4 C5 N3 118.8(3)
C6 C5 N3 117.6(3)
C5 C6 C7 116.2(3)
C5 C6 H6 121.9
C7 C6 H6 121.9
C2 C7 C6 121.0(3)
C2 C7 S1 111.2(2)
C6 C7 S1 127.8(2)
C1 N1 C2 114.6(2)
C1 N1 H1A 122.7
C2 N1 H1A 122.7
C1 N2 H2A 120.0
C1 N2 H2B 120.0
H2A N2 H2B 120.0
O1 N3 O2 123.3(3)
O1 N3 C5 118.9(3)
O2 N3 C5 117.8(3)
S2 O3 H3A 109.5
C1 S1 C7 90.14(13)
O5 S2 O6 114.58(14)
O5 S2 O4 112.84(14)
O6 S2 O4 111.16(15)
O5 S2 O3 108.89(16)
O6 S2 O3 102.90(14)
O4 S2 O3 105.57(13)

loop_
_geom_bond_atom_site_label_1
_geom_bond_atom_site_label_2
_geom_bond_distance
C1 N2 1.299(4)
C1 N1 1.336(3)
C1 S1 1.725(3)
C2 N1 1.382(3)
C2 C7 1.386(4)
C2 C3 1.393(4)
C3 C4 1.370(4)
C3 H3 0.9300
C4 C5 1.380(5)
C4 H4 0.9300
C5 C6 1.384(4)
C5 N3 1.453(4)
C6 C7 1.387(4)
C6 H6 0.9300
C7 S1 1.741(3)
N1 H1A 0.8600
N2 H2A 0.8600
N2 H2B 0.8600
N3 O1 1.220(4)
N3 O2 1.220(4)
O3 S2 1.557(3)
O3 H3A 0.8200
O4 S2 1.466(2)
O5 S2 1.416(2)
O6 S2 1.446(2)

loop_
_geom_hbond_atom_site_label_D
_geom_hbond_atom_site_label_H
_geom_hbond_atom_site_label_A
_geom_hbond_site_symmetry_A
_geom_hbond_distance_DH
_geom_hbond_distance_HA
_geom_hbond_distance_DA
_geom_hbond_angle_DHA
N1 H1A O4 3_666 0.86 1.97 2.825(4) 171
N2 H2A O6 3_666 0.86 2.02 2.867(4) 170
N2 H2B O6 2_646 0.86 2.10 2.888(4) 151
O3 H3A O4 3_677 0.82 1.86 2.664(4) 166
